data_7061063
loop_
_publ_author_name
'Himeno, Ryoji'
'Ito, Shunichiro'
'Tanaka, Kazuo'
'Chujo, Yoshiki'

_publ_section_title
;
 Synthesis, crystal structure, solid-state optical property and C--H
 activation of sp3 carbon of highly-stable
 1-(2&#x2032;,6&#x2032;-dimesitylphenyl)-2,3,4,5-tetraphenylborole
;
_journal_issue 48
_journal_name_full 'New Journal of Chemistry'
_journal_page_first 22569
_journal_page_last 22573
_journal_paper_doi 10.1039/D1NJ04666G
_journal_volume 45
_journal_year 2021
_chemical_formula_moiety 'C52 H45 B, 0.5(C6 H14)'
_chemical_formula_sum 'C55 H52 B'
_chemical_formula_weight 723.78
_space_group_crystal_system monoclinic
_space_group_IT_number 14
_space_group_name_Hall '-P 2ybc'
_space_group_name_H-M_alt 'P 1 21/c 1'
_atom_sites_solution_hydrogens geom
_atom_sites_solution_primary dual
_audit_creation_method SHELXL-2018/3
_audit_update_record
;
2021-10-25 deposited with the CCDC.	2021-10-26 downloaded from the CCDC.
;
_cell_angle_alpha 90
_cell_angle_beta 92.690(7)
_cell_angle_gamma 90
_cell_formula_units_Z 4
_cell_length_a 10.8870(5)
_cell_length_b 11.6042(5)
_cell_length_c 32.5768(14)
_cell_measurement_reflns_used 26955
_cell_measurement_temperature 93(2)
_cell_measurement_theta_max 27.5
_cell_measurement_theta_min 1.75
_cell_volume 4111.1(3)
_computing_cell_refinement 'RAPID AUTO (Rigaku, 2017)'
_computing_data_collection 'RAPID AUTO (Rigaku, 2017)'
_computing_data_reduction 'RAPID AUTO (Rigaku, 2017)'
_computing_molecular_graphics 'ShelXle (J. Appl. Cryst., 44, (2011) 1281-1284.)'
_computing_publication_material 'ShelXle (J. Appl. Cryst., 44, (2011) 1281-1284.)'
_computing_structure_refinement 'SHELXL-2018/3 (Sheldrick, 2018)'
_computing_structure_solution 'SHELXT 2018/2 (Sheldrick, 2018)'
_diffrn_ambient_temperature 93(2)
_diffrn_measured_fraction_theta_full 0.999
_diffrn_measured_fraction_theta_max 0.995
_diffrn_measurement_device_type 'Rigaku Raxis Rapid'
_diffrn_measurement_method 'oscillation method'
_diffrn_radiation_type MoK\a
_diffrn_radiation_wavelength 0.71075
_diffrn_reflns_av_R_equivalents 0.0512
_diffrn_reflns_av_unetI/netI 0.0499
_diffrn_reflns_Laue_measured_fraction_full 0.999
_diffrn_reflns_Laue_measured_fraction_max 0.995
_diffrn_reflns_limit_h_max 14
_diffrn_reflns_limit_h_min -14
_diffrn_reflns_limit_k_max 15
_diffrn_reflns_limit_k_min -15
_diffrn_reflns_limit_l_max 42
_diffrn_reflns_limit_l_min -39
_diffrn_reflns_number 36369
_diffrn_reflns_point_group_measured_fraction_full 0.999
_diffrn_reflns_point_group_measured_fraction_max 0.995
_diffrn_reflns_theta_full 25.242
_diffrn_reflns_theta_max 27.480
_diffrn_reflns_theta_min 2.567
_diffrn_source 'fine-focus sealed tube'
_exptl_absorpt_coefficient_mu 0.065
_exptl_absorpt_correction_T_max 0.7379
_exptl_absorpt_correction_T_min 0.5470
_exptl_absorpt_correction_type empirical
_exptl_absorpt_process_details 'ABSCOR, (Rigaku, 1995)'
_exptl_crystal_colour colorless
_exptl_crystal_density_diffrn 1.169
_exptl_crystal_description block
_exptl_crystal_F_000 1548
_exptl_crystal_size_max 0.320
_exptl_crystal_size_mid 0.300
_exptl_crystal_size_min 0.220
_refine_diff_density_max 0.333
_refine_diff_density_min -0.208
_refine_diff_density_rms 0.045
_refine_ls_extinction_method none
_refine_ls_goodness_of_fit_ref 1.012
_refine_ls_hydrogen_treatment constr
_refine_ls_matrix_type full
_refine_ls_number_parameters 511
_refine_ls_number_reflns 9366
_refine_ls_number_restraints 0
_refine_ls_restrained_S_all 1.012
_refine_ls_R_factor_all 0.0852
_refine_ls_R_factor_gt 0.0533
_refine_ls_shift/su_max 0.001
_refine_ls_shift/su_mean 0.000
_refine_ls_structure_factor_coef Fsqd
_refine_ls_weighting_details 'w=1/[\s^2^(Fo^2^)+(0.0542P)^2^+1.4564P] where P=(Fo^2^+2Fc^2^)/3'
_refine_ls_weighting_scheme calc
_refine_ls_wR_factor_gt 0.1143
_refine_ls_wR_factor_ref 0.1270
_reflns_Friedel_coverage 0.000
_reflns_number_gt 6702
_reflns_number_total 9366
_reflns_threshold_expression 'I > 2\s(I)'
_cod_data_source_file d1nj04666g2.cif
_cod_data_source_block ydkr
_cod_depositor_comments 'Adding full bibliography for 7061061--7061063.cif.'
_cod_original_sg_symbol_H-M 'P 21/c'
_cod_database_code 7061063
_shelx_shelxl_version_number 2018/3
_shelx_space_group_comment
;
The symmetry employed for this shelxl refinement is uniquely defined
by the following loop, which should always be used as a source of
symmetry information in preference to the above space-group names.
They are only intended as comments.
;

loop_
_space_group_symop_operation_xyz
'x, y, z'
'-x, y+1/2, -z+1/2'
'-x, -y, -z'
'x, -y-1/2, z-1/2'

loop_
_atom_site_label
_atom_site_type_symbol
_atom_site_fract_x
_atom_site_fract_y
_atom_site_fract_z
_atom_site_U_iso_or_equiv
_atom_site_adp_type
_atom_site_occupancy
_atom_site_site_symmetry_order
_atom_site_calc_flag
_atom_site_refinement_flags_posn
_atom_site_refinement_flags_adp
_atom_site_refinement_flags_occupancy
_atom_site_disorder_assembly
_atom_site_disorder_group
C1 C 0.22374(13) 0.36492(13) 0.34034(4) 0.0206(3) Uani 1 1 d . . . . .
C4 C 0.24142(13) 0.17845(13) 0.38341(5) 0.0222(3) Uani 1 1 d . . . . .
H4 H 0.217613 0.195801 0.412038 0.027 Uiso 1 1 calc R U . . .
C5 C 0.17167(14) 0.46273(13) 0.36643(5) 0.0211(3) Uani 1 1 d . . . . .
C6 C 0.19157(14) 0.57900(13) 0.35775(5) 0.0233(3) Uani 1 1 d . . . . .
H6 H 0.244388 0.599238 0.336499 0.028 Uiso 1 1 calc R U . . .
C7 C 0.13561(15) 0.66534(14) 0.37960(5) 0.0283(4) Uani 1 1 d . . . . .
H7 H 0.149336 0.743798 0.372866 0.034 Uiso 1 1 calc R U . . .
C8 C 0.06012(16) 0.63816(15) 0.41105(5) 0.0330(4) Uani 1 1 d . . . . .
H8 H 0.020526 0.697361 0.425632 0.040 Uiso 1 1 calc R U . . .
C9 C 0.04271(16) 0.52328(16) 0.42115(5) 0.0332(4) Uani 1 1 d . . . . .
H9 H -0.007054 0.503826 0.443310 0.040 Uiso 1 1 calc R U . . .
C10 C 0.09733(15) 0.43708(14) 0.39914(5) 0.0269(4) Uani 1 1 d . . . . .
H10 H 0.084201 0.358863 0.406342 0.032 Uiso 1 1 calc R U . . .
C11 C 0.02257(14) 0.30090(13) 0.29785(5) 0.0225(3) Uani 1 1 d . . . . .
C12 C -0.03406(14) 0.40783(15) 0.29231(5) 0.0269(4) Uani 1 1 d . . . . .
H12 H -0.011298 0.469829 0.310127 0.032 Uiso 1 1 calc R U . . .
C13 C -0.12353(16) 0.42486(17) 0.26098(6) 0.0347(4) Uani 1 1 d . . . . .
H13 H -0.162682 0.497719 0.257914 0.042 Uiso 1 1 calc R U . . .
C14 C -0.15559(17) 0.33604(19) 0.23433(6) 0.0401(5) Uani 1 1 d . . . . .
H14 H -0.216284 0.347716 0.212820 0.048 Uiso 1 1 calc R U . . .
C2 C 0.12011(13) 0.27860(13) 0.33032(4) 0.0199(3) Uani 1 1 d . . . . .
C15 C -0.09887(17) 0.23035(18) 0.23917(5) 0.0396(4) Uani 1 1 d . . . . .
H15 H -0.120142 0.169246 0.220778 0.047 Uiso 1 1 calc R U . . .
C16 C -0.01119(16) 0.21279(16) 0.27066(5) 0.0315(4) Uani 1 1 d . . . . .
H16 H 0.026606 0.139319 0.273763 0.038 Uiso 1 1 calc R U . . .
C17 C 0.02110(14) 0.10359(13) 0.35992(5) 0.0223(3) Uani 1 1 d . . . . .
C18 C 0.02938(16) -0.01476(15) 0.35494(6) 0.0341(4) Uani 1 1 d . . . . .
H18 H 0.104848 -0.048136 0.347499 0.041 Uiso 1 1 calc R U . . .
C19 C -0.07136(17) -0.08477(16) 0.36072(7) 0.0467(5) Uani 1 1 d . . . . .
H19 H -0.064734 -0.165599 0.356747 0.056 Uiso 1 1 calc R U . . .
C20 C -0.18114(17) -0.03835(17) 0.37218(7) 0.0430(5) Uani 1 1 d . . . . .
H20 H -0.249752 -0.086898 0.376272 0.052 Uiso 1 1 calc R U . . .
C21 C -0.19061(15) 0.07888(17) 0.37763(5) 0.0334(4) Uani 1 1 d . . . . .
H21 H -0.265787 0.111495 0.385711 0.040 Uiso 1 1 calc R U . . .
C22 C -0.09101(14) 0.14889(15) 0.37138(5) 0.0264(3) Uani 1 1 d . . . . .
H22 H -0.098809 0.229767 0.374949 0.032 Uiso 1 1 calc R U . . .
C23 C 0.30390(14) 0.06179(14) 0.38375(5) 0.0264(4) Uani 1 1 d . . . . .
C24 C 0.30219(17) -0.00975(16) 0.41806(6) 0.0364(4) Uani 1 1 d . . . . .
H24 H 0.262123 0.015542 0.441732 0.044 Uiso 1 1 calc R U . . .
C25 C 0.35772(19) -0.11682(17) 0.41829(7) 0.0467(5) Uani 1 1 d . . . . .
H25 H 0.354943 -0.164798 0.441858 0.056 Uiso 1 1 calc R U . . .
C26 C 0.41695(18) -0.15376(17) 0.38438(8) 0.0522(6) Uani 1 1 d . . . . .
H26 H 0.456264 -0.226866 0.384708 0.063 Uiso 1 1 calc R U . . .
C27 C 0.41958(17) -0.08480(17) 0.34968(8) 0.0475(5) Uani 1 1 d . . . . .
H27 H 0.460183 -0.110633 0.326192 0.057 Uiso 1 1 calc R U . . .
C28 C 0.36248(16) 0.02234(15) 0.34944(6) 0.0348(4) Uani 1 1 d . . . . .
H28 H 0.363493 0.069179 0.325546 0.042 Uiso 1 1 calc R U . . .
C29 C 0.45706(14) 0.31131(13) 0.36957(5) 0.0211(3) Uani 1 1 d . . . . .
C30 C 0.52052(14) 0.31051(13) 0.33255(5) 0.0234(3) Uani 1 1 d . . . . .
C31 C 0.64294(14) 0.34595(14) 0.33314(5) 0.0273(4) Uani 1 1 d . . . . .
H31 H 0.685791 0.345360 0.308405 0.033 Uiso 1 1 calc R U . . .
C32 C 0.70280(14) 0.38193(14) 0.36924(5) 0.0285(4) Uani 1 1 d . . . . .
H32 H 0.785073 0.409069 0.368918 0.034 Uiso 1 1 calc R U . . .
C33 C 0.64338(14) 0.37859(14) 0.40584(5) 0.0264(3) Uani 1 1 d . . . . .
H33 H 0.685807 0.401260 0.430679 0.032 Uiso 1 1 calc R U . . .
C34 C 0.52157(14) 0.34212(13) 0.40640(5) 0.0227(3) Uani 1 1 d . . . . .
C35 C 0.45836(14) 0.26987(14) 0.29306(5) 0.0235(3) Uani 1 1 d . . . . .
C36 C 0.34778(14) 0.32110(13) 0.27804(5) 0.0229(3) Uani 1 1 d . . . . .
C37 C 0.29404(15) 0.28667(14) 0.24051(5) 0.0268(4) Uani 1 1 d . . . . .
H37 H 0.220637 0.323355 0.230460 0.032 Uiso 1 1 calc R U . . .
C38 C 0.34477(17) 0.20013(15) 0.21735(5) 0.0312(4) Uani 1 1 d . . . . .
C39 C 0.45077(17) 0.14670(15) 0.23327(5) 0.0325(4) Uani 1 1 d . . . . .
H39 H 0.485080 0.085648 0.218116 0.039 Uiso 1 1 calc R U . . .
C40 C 0.50885(15) 0.17884(14) 0.27049(5) 0.0280(4) Uani 1 1 d . . . . .
C41 C 0.28753(14) 0.41367(13) 0.30255(5) 0.0223(3) Uani 1 1 d . . . . .
H41A H 0.225819 0.454379 0.284589 0.027 Uiso 1 1 calc R U . . .
H41B H 0.350516 0.470534 0.311978 0.027 Uiso 1 1 calc R U . . .
C42 C 0.2870(2) 0.16571(18) 0.17627(6) 0.0448(5) Uani 1 1 d . . . . .
H42A H 0.292428 0.230033 0.156951 0.067 Uiso 1 1 calc R U . . .
H42B H 0.200423 0.145880 0.179411 0.067 Uiso 1 1 calc R U . . .
H42C H 0.330466 0.098800 0.165721 0.067 Uiso 1 1 calc R U . . .
C43 C 0.61956(16) 0.11128(16) 0.28658(6) 0.0362(4) Uani 1 1 d . . . . .
H43A H 0.622793 0.037373 0.272116 0.054 Uiso 1 1 calc R U . . .
H43B H 0.613177 0.097383 0.316079 0.054 Uiso 1 1 calc R U . . .
H43C H 0.694526 0.155257 0.281988 0.054 Uiso 1 1 calc R U . . .
C44 C 0.45757(13) 0.33374(14) 0.44611(5) 0.0220(3) Uani 1 1 d . . . . .
C45 C 0.38834(14) 0.42547(14) 0.46069(5) 0.0245(3) Uani 1 1 d . . . . .
C46 C 0.32158(15) 0.40881(16) 0.49570(5) 0.0300(4) Uani 1 1 d . . . . .
H46 H 0.271878 0.469946 0.504968 0.036 Uiso 1 1 calc R U . . .
C47 C 0.32525(15) 0.30643(16) 0.51737(5) 0.0307(4) Uani 1 1 d . . . . .
C48 C 0.39946(15) 0.21844(15) 0.50353(5) 0.0287(4) Uani 1 1 d . . . . .
H48 H 0.404647 0.148183 0.518489 0.034 Uiso 1 1 calc R U . . .
C49 C 0.46624(14) 0.23026(14) 0.46849(5) 0.0249(3) Uani 1 1 d . . . . .
C50 C 0.38980(16) 0.54333(14) 0.44110(5) 0.0304(4) Uani 1 1 d . . . . .
H50A H 0.414406 0.536323 0.412656 0.046 Uiso 1 1 calc R U . . .
H50B H 0.448483 0.592793 0.456541 0.046 Uiso 1 1 calc R U . . .
H50C H 0.307474 0.577372 0.441396 0.046 Uiso 1 1 calc R U . . .
C51 C 0.25617(19) 0.2918(2) 0.55603(6) 0.0466(5) Uani 1 1 d . . . . .
H51A H 0.208415 0.361608 0.560959 0.070 Uiso 1 1 calc R U . . .
H51B H 0.314689 0.278537 0.579329 0.070 Uiso 1 1 calc R U . . .
H51C H 0.200467 0.225694 0.552941 0.070 Uiso 1 1 calc R U . . .
C52 C 0.55107(16) 0.13528(15) 0.45570(5) 0.0312(4) Uani 1 1 d . . . . .
H52A H 0.529027 0.112250 0.427358 0.047 Uiso 1 1 calc R U . . .
H52B H 0.543083 0.068906 0.473977 0.047 Uiso 1 1 calc R U . . .
H52C H 0.636175 0.163014 0.457444 0.047 Uiso 1 1 calc R U . . .
C53 C 0.0808(3) 0.7389(2) 0.51616(7) 0.0620(7) Uani 1 1 d . . . . .
H53A H -0.000988 0.707488 0.509005 0.093 Uiso 1 1 calc R U . . .
H53B H 0.092702 0.743500 0.546118 0.093 Uiso 1 1 calc R U . . .
H53C H 0.143620 0.688421 0.505211 0.093 Uiso 1 1 calc R U . . .
C54 C 0.0918(2) 0.8582(2) 0.49782(7) 0.0549(6) Uani 1 1 d . . . . .
H54A H 0.172995 0.890740 0.506445 0.066 Uiso 1 1 calc R U . . .
H54B H 0.088410 0.851570 0.467491 0.066 Uiso 1 1 calc R U . . .
C55 C -0.0058(2) 0.93945(19) 0.51000(7) 0.0536(6) Uani 1 1 d . . . . .
H55A H -0.001285 0.947928 0.540271 0.064 Uiso 1 1 calc R U . . .
H55B H -0.087238 0.906512 0.501898 0.064 Uiso 1 1 calc R U . . .
B1 B 0.31634(16) 0.28533(15) 0.36739(5) 0.0209(4) Uani 1 1 d . . . . .
C3 C 0.12477(13) 0.18502(13) 0.35496(5) 0.0207(3) Uani 1 1 d . . . . .

loop_
_atom_site_aniso_label
_atom_site_aniso_U_11
_atom_site_aniso_U_22
_atom_site_aniso_U_33
_atom_site_aniso_U_23
_atom_site_aniso_U_13
_atom_site_aniso_U_12
C1 0.0224(7) 0.0186(8) 0.0209(7) 0.0004(6) 0.0035(6) -0.0003(6)
C4 0.0205(7) 0.0218(8) 0.0244(8) 0.0026(6) 0.0015(6) 0.0005(6)
C5 0.0203(7) 0.0209(8) 0.0218(7) -0.0017(6) -0.0019(6) 0.0017(6)
C6 0.0240(8) 0.0224(8) 0.0234(8) 0.0006(6) -0.0008(6) 0.0020(7)
C7 0.0304(8) 0.0207(8) 0.0332(9) -0.0013(7) -0.0043(7) 0.0034(7)
C8 0.0336(9) 0.0292(9) 0.0363(10) -0.0091(8) 0.0040(8) 0.0072(8)
C9 0.0357(9) 0.0337(10) 0.0310(9) -0.0046(8) 0.0099(8) 0.0008(8)
C10 0.0307(8) 0.0238(8) 0.0265(8) -0.0013(7) 0.0048(7) -0.0007(7)
C11 0.0206(7) 0.0248(8) 0.0222(8) 0.0030(6) 0.0035(6) -0.0024(6)
C12 0.0241(8) 0.0278(9) 0.0288(8) 0.0045(7) 0.0010(7) -0.0024(7)
C13 0.0269(8) 0.0376(10) 0.0395(10) 0.0171(8) 0.0008(8) -0.0005(8)
C14 0.0319(9) 0.0587(13) 0.0287(9) 0.0143(9) -0.0072(8) -0.0086(9)
C2 0.0192(7) 0.0187(7) 0.0220(7) -0.0023(6) 0.0034(6) 0.0017(6)
C15 0.0419(10) 0.0485(12) 0.0275(9) -0.0035(8) -0.0057(8) -0.0083(9)
C16 0.0343(9) 0.0319(10) 0.0281(9) -0.0019(7) -0.0005(7) -0.0013(8)
C17 0.0221(7) 0.0219(8) 0.0226(7) 0.0017(6) -0.0013(6) -0.0016(6)
C18 0.0236(8) 0.0218(9) 0.0564(12) 0.0002(8) -0.0023(8) 0.0013(7)
C19 0.0333(10) 0.0207(9) 0.0850(16) 0.0073(10) -0.0092(10) -0.0041(8)
C20 0.0261(9) 0.0366(11) 0.0658(13) 0.0180(10) -0.0042(9) -0.0116(8)
C21 0.0223(8) 0.0420(11) 0.0361(9) 0.0036(8) 0.0042(7) -0.0021(8)
C22 0.0248(8) 0.0253(8) 0.0292(8) -0.0005(7) 0.0037(7) 0.0016(7)
C23 0.0190(7) 0.0204(8) 0.0394(9) 0.0043(7) -0.0041(7) -0.0023(6)
C24 0.0344(9) 0.0296(9) 0.0443(11) 0.0103(8) -0.0076(8) -0.0044(8)
C25 0.0423(11) 0.0325(11) 0.0636(14) 0.0150(10) -0.0138(10) -0.0021(9)
C26 0.0314(10) 0.0236(10) 0.1003(19) 0.0121(11) -0.0110(11) 0.0024(8)
C27 0.0304(10) 0.0325(11) 0.0803(16) -0.0069(10) 0.0101(10) 0.0014(9)
C28 0.0283(9) 0.0242(9) 0.0523(11) 0.0042(8) 0.0068(8) -0.0002(7)
C29 0.0208(7) 0.0169(7) 0.0256(8) 0.0009(6) 0.0032(6) 0.0006(6)
C30 0.0248(8) 0.0193(8) 0.0264(8) 0.0017(6) 0.0043(6) 0.0010(6)
C31 0.0246(8) 0.0250(8) 0.0330(9) 0.0022(7) 0.0087(7) 0.0000(7)
C32 0.0191(7) 0.0248(9) 0.0417(10) 0.0041(7) 0.0038(7) -0.0022(7)
C33 0.0243(8) 0.0216(8) 0.0328(9) 0.0000(7) -0.0034(7) -0.0020(7)
C34 0.0234(7) 0.0176(7) 0.0271(8) 0.0018(6) 0.0016(6) 0.0028(6)
C35 0.0250(8) 0.0231(8) 0.0229(8) 0.0013(6) 0.0081(6) -0.0022(7)
C36 0.0268(8) 0.0197(8) 0.0226(8) 0.0021(6) 0.0068(6) -0.0014(7)
C37 0.0309(8) 0.0248(8) 0.0248(8) 0.0029(7) 0.0032(7) 0.0000(7)
C38 0.0446(10) 0.0261(9) 0.0232(8) -0.0010(7) 0.0052(7) -0.0011(8)
C39 0.0437(10) 0.0257(9) 0.0289(9) -0.0046(7) 0.0107(8) 0.0034(8)
C40 0.0302(8) 0.0263(9) 0.0285(9) -0.0004(7) 0.0103(7) 0.0002(7)
C41 0.0242(8) 0.0208(8) 0.0222(7) 0.0033(6) 0.0033(6) 0.0000(6)
C42 0.0673(14) 0.0378(11) 0.0286(10) -0.0072(8) -0.0043(9) 0.0062(10)
C43 0.0342(9) 0.0338(10) 0.0411(10) -0.0047(8) 0.0082(8) 0.0089(8)
C44 0.0195(7) 0.0237(8) 0.0225(8) -0.0011(6) -0.0030(6) -0.0015(6)
C45 0.0227(7) 0.0247(8) 0.0255(8) -0.0018(7) -0.0061(6) -0.0001(7)
C46 0.0269(8) 0.0338(10) 0.0292(9) -0.0061(7) -0.0002(7) 0.0051(7)
C47 0.0269(8) 0.0399(10) 0.0255(8) -0.0004(7) 0.0021(7) -0.0023(8)
C48 0.0310(9) 0.0275(9) 0.0273(8) 0.0057(7) -0.0010(7) -0.0034(7)
C49 0.0239(8) 0.0242(8) 0.0263(8) 0.0002(7) -0.0026(6) -0.0010(7)
C50 0.0337(9) 0.0234(9) 0.0334(9) -0.0013(7) -0.0055(7) 0.0023(7)
C51 0.0444(11) 0.0604(14) 0.0361(10) 0.0032(10) 0.0133(9) 0.0020(10)
C52 0.0324(9) 0.0246(9) 0.0368(9) 0.0043(7) 0.0033(7) 0.0045(7)
C53 0.0963(19) 0.0472(13) 0.0420(12) 0.0015(10) -0.0014(12) 0.0075(13)
C54 0.0637(14) 0.0500(14) 0.0503(13) -0.0016(10) -0.0029(11) -0.0015(12)
C55 0.0628(14) 0.0515(14) 0.0459(12) -0.0004(10) -0.0035(11) 0.0055(12)
B1 0.0248(8) 0.0204(9) 0.0179(8) -0.0039(7) 0.0029(7) 0.0001(7)
C3 0.0213(7) 0.0192(7) 0.0219(7) -0.0021(6) 0.0026(6) 0.0017(6)

loop_
_atom_type_symbol
_atom_type_description
_atom_type_scat_dispersion_real
_atom_type_scat_dispersion_imag
_atom_type_scat_source
C C 0.0033 0.0016 'International Tables Vol C Tables 4.2.6.8 and 6.1.1.4'
H H 0.0000 0.0000 'International Tables Vol C Tables 4.2.6.8 and 6.1.1.4'
B B 0.0013 0.0007 'International Tables Vol C Tables 4.2.6.8 and 6.1.1.4'

loop_
_geom_angle_atom_site_label_1
_geom_angle_atom_site_label_2
_geom_angle_atom_site_label_3
_geom_angle
_geom_angle_site_symmetry_1
_geom_angle_site_symmetry_3
_geom_angle_publ_flag
C2 C1 C5 108.21(12) . . ?
C2 C1 C41 115.01(12) . . ?
C5 C1 C41 111.07(12) . . ?
C2 C1 B1 100.28(12) . . ?
C5 C1 B1 111.07(12) . . ?
C41 C1 B1 110.74(12) . . ?
C23 C4 C3 113.98(13) . . ?
C23 C4 B1 117.61(13) . . ?
C3 C4 B1 100.70(12) . . ?
C6 C5 C10 117.38(14) . . ?
C6 C5 C1 122.32(13) . . ?
C10 C5 C1 120.25(13) . . ?
C7 C6 C5 121.18(15) . . ?
C8 C7 C6 120.49(16) . . ?
C7 C8 C9 119.21(16) . . ?
C10 C9 C8 120.37(16) . . ?
C9 C10 C5 121.29(15) . . ?
C16 C11 C12 118.04(15) . . ?
C16 C11 C2 118.94(14) . . ?
C12 C11 C2 122.98(14) . . ?
C13 C12 C11 120.78(16) . . ?
C14 C13 C12 120.16(17) . . ?
C15 C14 C13 119.53(17) . . ?
C3 C2 C11 124.68(14) . . ?
C3 C2 C1 113.11(13) . . ?
C11 C2 C1 122.15(13) . . ?
C14 C15 C16 120.38(18) . . ?
C15 C16 C11 121.10(17) . . ?
C18 C17 C22 117.83(15) . . ?
C18 C17 C3 124.27(14) . . ?
C22 C17 C3 117.88(14) . . ?
C19 C18 C17 120.60(17) . . ?
C20 C19 C18 120.65(18) . . ?
C21 C20 C19 119.50(17) . . ?
C20 C21 C22 119.96(17) . . ?
C21 C22 C17 121.45(16) . . ?
C28 C23 C24 118.21(16) . . ?
C28 C23 C4 120.75(15) . . ?
C24 C23 C4 121.03(16) . . ?
C25 C24 C23 121.19(19) . . ?
C26 C25 C24 119.9(2) . . ?
C25 C26 C27 120.26(19) . . ?
C26 C27 C28 119.6(2) . . ?
C27 C28 C23 120.81(18) . . ?
C34 C29 C30 118.89(14) . . ?
C34 C29 B1 122.53(13) . . ?
C30 C29 B1 118.48(14) . . ?
C31 C30 C29 119.33(15) . . ?
C31 C30 C35 119.80(14) . . ?
C29 C30 C35 120.86(14) . . ?
C32 C31 C30 120.89(15) . . ?
C31 C32 C33 120.26(15) . . ?
C32 C33 C34 120.26(15) . . ?
C33 C34 C29 120.21(14) . . ?
C33 C34 C44 120.78(14) . . ?
C29 C34 C44 119.00(13) . . ?
C36 C35 C40 118.79(15) . . ?
C36 C35 C30 120.55(14) . . ?
C40 C35 C30 120.66(14) . . ?
C37 C36 C35 120.12(14) . . ?
C37 C36 C41 119.71(14) . . ?
C35 C36 C41 120.17(14) . . ?
C38 C37 C36 121.69(16) . . ?
C37 C38 C39 117.73(16) . . ?
C37 C38 C42 121.02(17) . . ?
C39 C38 C42 121.24(16) . . ?
C38 C39 C40 122.77(16) . . ?
C39 C40 C35 118.79(16) . . ?
C39 C40 C43 119.05(15) . . ?
C35 C40 C43 122.08(15) . . ?
C36 C41 C1 112.55(12) . . ?
C45 C44 C49 119.84(14) . . ?
C45 C44 C34 121.48(14) . . ?
C49 C44 C34 118.67(14) . . ?
C46 C45 C44 118.79(15) . . ?
C46 C45 C50 119.18(15) . . ?
C44 C45 C50 121.93(14) . . ?
C47 C46 C45 122.24(16) . . ?
C46 C47 C48 117.99(15) . . ?
C46 C47 C51 121.37(17) . . ?
C48 C47 C51 120.58(17) . . ?
C49 C48 C47 121.91(16) . . ?
C48 C49 C44 119.06(15) . . ?
C48 C49 C52 120.37(15) . . ?
C44 C49 C52 120.52(14) . . ?
C55 C54 C53 113.8(2) . . ?
C54 C55 C55 112.8(2) . 3_576 ?
C29 B1 C4 130.95(14) . . ?
C29 B1 C1 120.36(13) . . ?
C4 B1 C1 108.18(13) . . ?
C2 C3 C17 124.64(14) . . ?
C2 C3 C4 113.89(13) . . ?
C17 C3 C4 120.82(13) . . ?

loop_
_geom_bond_atom_site_label_1
_geom_bond_atom_site_label_2
_geom_bond_distance
_geom_bond_site_symmetry_2
_geom_bond_publ_flag
C1 C2 1.532(2) . ?
C1 C5 1.542(2) . ?
C1 C41 1.548(2) . ?
C1 B1 1.601(2) . ?
C4 C23 1.515(2) . ?
C4 C3 1.539(2) . ?
C4 B1 1.586(2) . ?
C5 C6 1.397(2) . ?
C5 C10 1.400(2) . ?
C6 C7 1.387(2) . ?
C7 C8 1.380(2) . ?
C8 C9 1.388(3) . ?
C9 C10 1.381(2) . ?
C11 C16 1.391(2) . ?
C11 C12 1.393(2) . ?
C11 C2 1.486(2) . ?
C12 C13 1.391(2) . ?
C13 C14 1.382(3) . ?
C14 C15 1.379(3) . ?
C2 C3 1.350(2) . ?
C15 C16 1.383(2) . ?
C17 C18 1.386(2) . ?
C17 C22 1.396(2) . ?
C17 C3 1.487(2) . ?
C18 C19 1.385(3) . ?
C19 C20 1.378(3) . ?
C20 C21 1.376(3) . ?
C21 C22 1.378(2) . ?
C23 C28 1.390(2) . ?
C23 C24 1.393(2) . ?
C24 C25 1.382(3) . ?
C25 C26 1.374(3) . ?
C26 C27 1.386(3) . ?
C27 C28 1.390(3) . ?
C29 C34 1.408(2) . ?
C29 C30 1.418(2) . ?
C29 B1 1.560(2) . ?
C30 C31 1.394(2) . ?
C30 C35 1.501(2) . ?
C31 C32 1.382(2) . ?
C32 C33 1.383(2) . ?
C33 C34 1.393(2) . ?
C34 C44 1.501(2) . ?
C35 C36 1.409(2) . ?
C35 C40 1.413(2) . ?
C36 C37 1.389(2) . ?
C36 C41 1.507(2) . ?
C37 C38 1.386(2) . ?
C38 C39 1.389(3) . ?
C38 C42 1.506(2) . ?
C39 C40 1.392(2) . ?
C40 C43 1.511(2) . ?
C44 C45 1.400(2) . ?
C44 C49 1.406(2) . ?
C45 C46 1.394(2) . ?
C45 C50 1.509(2) . ?
C46 C47 1.382(2) . ?
C47 C48 1.390(2) . ?
C47 C51 1.506(2) . ?
C48 C49 1.389(2) . ?
C49 C52 1.509(2) . ?
C53 C54 1.515(3) . ?
C54 C55 1.488(3) . ?
C55 C55 1.557(4) 3_576 ?
